data_7228687
loop_
_publ_author_name
'Ramadhar, Timothy R.'
'Zheng, Shao-Liang'
'Chen, Yu-Sheng'
'Clardy, Jon'

_publ_section_title
;
 The Crystalline Sponge Method: A Solvent-Based Strategy to Facilitate
 Noncovalent Ordered Trapping of Solid and Liquid Organic Compounds
;
_journal_name_full CrystEngComm
_journal_paper_doi 10.1039/C7CE00885F
_journal_year 2017
_chemical_formula_moiety 'C36 H24 I6 N12 Zn3, 2.04(C14 H12)'
_chemical_formula_sum 'C64.56 H48.48 I6 N12 Zn3'
_chemical_formula_weight 1949.83
_space_group_crystal_system monoclinic
_space_group_IT_number 15
_space_group_name_Hall '-C 2yc'
_space_group_name_H-M_alt 'C 1 2/c 1'
_symmetry_space_group_name_Hall '-C 2yc'
_symmetry_space_group_name_H-M 'C 1 2/c 1'
_atom_sites_solution_hydrogens geom
_audit_creation_date 2017-04-20
_audit_creation_method
;
Olex2 1.2
(compiled 2017.03.28 svn.r3405 for OlexSys, GUI svn.r5335)
;
_audit_update_record
;
2017-04-24 deposited with the CCDC.
2017-07-14 downloaded from the CCDC.
;
_cell_angle_alpha 90
_cell_angle_beta 107.5655(8)
_cell_angle_gamma 90
_cell_formula_units_Z 8
_cell_length_a 34.9049(14)
_cell_length_b 14.9409(6)
_cell_length_c 34.5319(14)
_cell_measurement_reflns_used 9781
_cell_measurement_temperature 100
_cell_measurement_theta_max 14.206
_cell_measurement_theta_min 2.258
_cell_volume 17169.1(12)
_computing_cell_refinement 'SAINT v8.37A (Bruker, 2015)'
_computing_data_reduction 'SAINT v8.37A (Bruker, 2015)'
_computing_molecular_graphics 'Olex2 (Dolomanov et al., 2009)'
_computing_publication_material 'Olex2 (Dolomanov et al., 2009)'
_computing_structure_refinement 'ShelXL (Sheldrick, 2015)'
_computing_structure_solution 'SHELXTL XT-2014/5 (Sheldrick, 2015)'
_diffrn_ambient_temperature 100
_diffrn_detector 'Pilatus 1M CdTe Pixel Array Detector'
_diffrn_detector_type 'Pilatus 1M CdTe Pixel Array Detector'
_diffrn_measured_fraction_theta_full 0.993
_diffrn_measured_fraction_theta_max 0.989
_diffrn_measurement_device 'Huber three-circle goniometer with free kappa'
_diffrn_measurement_device_type 'Huber three-circle goniometer with free kappa'
_diffrn_measurement_method 'phi scans'
_diffrn_radiation_monochromator 'Si 1 1 1'
_diffrn_radiation_probe x-ray
_diffrn_radiation_type synchrotron
_diffrn_radiation_wavelength 0.41328
_diffrn_reflns_av_R_equivalents 0.0466
_diffrn_reflns_av_unetI/netI 0.0203
_diffrn_reflns_Laue_measured_fraction_full 0.993
_diffrn_reflns_Laue_measured_fraction_max 0.989
_diffrn_reflns_limit_h_max 41
_diffrn_reflns_limit_h_min -41
_diffrn_reflns_limit_k_max 17
_diffrn_reflns_limit_k_min -15
_diffrn_reflns_limit_l_max 41
_diffrn_reflns_limit_l_min -41
_diffrn_reflns_number 176286
_diffrn_reflns_point_group_measured_fraction_full 0.993
_diffrn_reflns_point_group_measured_fraction_max 0.989
_diffrn_reflns_theta_full 14.357
_diffrn_reflns_theta_max 14.380
_diffrn_reflns_theta_min 0.980
_diffrn_source synchrotron
_diffrn_standards_number 0
_exptl_absorpt_coefficient_mu 0.698
_exptl_absorpt_correction_T_max 0.9515
_exptl_absorpt_correction_T_min 0.8844
_exptl_absorpt_correction_type multi-scan
_exptl_absorpt_process_details
'SADABS-2014/5 (Bruker,2014/5) was used for absorption correction. wR2(int) was 0.0716 before and 0.0555 after correction. The Ratio of minimum to maximum transmission is 0.9295. The \l/2 correction factor is 0.00150.'
_exptl_crystal_colour 'clear yellow'
_exptl_crystal_colour_lustre clear
_exptl_crystal_colour_primary yellow
_exptl_crystal_density_diffrn 1.509
_exptl_crystal_description prism
_exptl_crystal_F_000 7423
_exptl_crystal_size_max 0.24
_exptl_crystal_size_mid 0.07
_exptl_crystal_size_min 0.05
_refine_diff_density_max 1.965
_refine_diff_density_min -1.692
_refine_diff_density_rms 0.162
_refine_ls_extinction_method none
_refine_ls_goodness_of_fit_ref 1.029
_refine_ls_hydrogen_treatment constr
_refine_ls_matrix_type full
_refine_ls_number_parameters 965
_refine_ls_number_reflns 15424
_refine_ls_number_restraints 573
_refine_ls_restrained_S_all 1.018
_refine_ls_R_factor_all 0.0586
_refine_ls_R_factor_gt 0.0524
_refine_ls_shift/su_max 0.002
_refine_ls_shift/su_mean 0.000
_refine_ls_structure_factor_coef Fsqd
_refine_ls_weighting_details 'w=1/[\s^2^(Fo^2^)+(0.1106P)^2^+110.0348P] where P=(Fo^2^+2Fc^2^)/3'
_refine_ls_weighting_scheme calc
_refine_ls_wR_factor_gt 0.1735
_refine_ls_wR_factor_ref 0.1811
_reflns_Friedel_coverage 0.000
_reflns_number_gt 13344
_reflns_number_total 15424
_reflns_threshold_expression 'I > 2\s(I)'
_cod_data_source_file c7ce00885f2.cif
_cod_data_source_block tim73-transstilbene-mtbe_a
_cod_original_cell_volume 17169.0(12)
_cod_database_code 7228687
_shelx_shelxl_version_number 2014/7
_shelx_space_group_comment
;
The symmetry employed for this shelxl refinement is uniquely defined
by the following loop, which should always be used as a source of
symmetry information in preference to the above space-group names.
They are only intended as comments.
;
_shelx_estimated_absorpt_t_max 0.966
_shelx_estimated_absorpt_t_min 0.850
_olex2_refinement_description
;
1. Fixed Uiso
 At 1.2 times of:
  All C(H) groups
2. Restrained distances
 Zn1-N7 \\sim Zn1A-N7
 with sigma of 0.02
 Zn3-N9 \\sim Zn3A-N9
 with sigma of 0.02
 C51-C56 \\sim C55-C56
 with sigma of 0.02
 C51-C52 \\sim C55-C54
 with sigma of 0.02
 C52-C53 \\sim C54-C53
 with sigma of 0.02
 C59-C60 \\sim C59-C64
 with sigma of 0.02
 C60-C61 \\sim C64-C63
 with sigma of 0.02
 C61-C62 \\sim C63-C62
 with sigma of 0.02
 C57-C56 \\sim C58-C59
 with sigma of 0.02
3. Uiso/Uaniso restraints and constraints
C70 \\sim C65 \\sim C66: within 2A with sigma of 0.04 and sigma for terminal
atoms of 0.08
C71 \\sim C72: within 2A with sigma of 0.04 and sigma for terminal atoms of 0.08
C74 \\sim C75 \\sim C76: within 2A with sigma of 0.04 and sigma for terminal
atoms of 0.08
Uanis(Zn1) = Uanis(Zn1A)
Uanis(I1) = Uanis(I1A)
Uanis(I2) = Uanis(I2A)
Uanis(Zn3) = Uanis(Zn3A)
Uanis(I5) = Uanis(I5A)
Uanis(I6) = Uanis(I6A)
Uanis(C44) = Uanis(C43A)
Uanis(C45) = Uanis(C42A)
Uanis(C46) = Uanis(C41A)
Uanis(C47) = Uanis(C40A)
Uanis(C48) = Uanis(C39A)
Uanis(C49) = Uanis(C38A)
Uanis(C50) = Uanis(C37A)
Uanis(C37) = Uanis(C50)
Uanis(C38) = Uanis(C49)
Uanis(C39) = Uanis(C48)
Uanis(C40) = Uanis(C47)
Uanis(C41) = Uanis(C46)
Uanis(C42) = Uanis(C45)
Uanis(C43) = Uanis(C44)
Uanis(C37A) = Uanis(C50A)
Uanis(C38A) = Uanis(C49A)
Uanis(C39A) = Uanis(C48A)
Uanis(C40A) = Uanis(C47A)
Uanis(C41A) = Uanis(C46A)
Uanis(C42A) = Uanis(C45A)
Uanis(C43A) = Uanis(C44A)
Uanis(C65) = Uanis(C65A)
Uanis(C66) = Uanis(C66A)
Uanis(C67) = Uanis(C67A)
Uanis(C68) = Uanis(C68A)
Uanis(C69) = Uanis(C69A)
Uanis(C70) = Uanis(C70A)
Uanis(C65A) = Uanis(C78A)
Uanis(C66A) = Uanis(C77A)
Uanis(C67A) = Uanis(C76A)
Uanis(C68A) = Uanis(C75A)
Uanis(C69A) = Uanis(C74A)
Uanis(C70A) = Uanis(C73A)
Uanis(C71A) = Uanis(C72A)
4. Rigid body (RIGU) restrains
 C42, C43
 with sigma for 1-2 distances of 0.004 and sigma for 1-3 distances of 0.004
 C46, C47
 with sigma for 1-2 distances of 0.004 and sigma for 1-3 distances of 0.004
 C51, C52, C53, C54, C55, C56, C57, C58, C59, C60, C61, C62, C63, C64
 with sigma for 1-2 distances of 0.004 and sigma for 1-3 distances of 0.004
 C65, C66, C67, C68, C69, C70, C71, C72, C73, C74, C75, C76, C77, C78
 with sigma for 1-2 distances of 0.004 and sigma for 1-3 distances of 0.004
5. Same fragment restrains
{C37, C38, C39, C40, C41, C42, C43, C44, C45, C46, C47, C48, C49, C50} sigma
for 1-2: 0.01, 1-3: 0.02
{C37A, C38A, C39A, C40A, C41A, C42A, C43A, C44A, C45A, C46A, C47A, C48A, C49A,
C50A} sigma for 1-2: 0.01, 1-3: 0.02
{C65, C66, C67, C68, C69, C70, C71, C72, C73, C74, C75, C76, C77, C78} sigma
for 1-2: 0.01, 1-3: 0.02
{C65A, C66A, C67A, C68A, C69A, C70A, C71A, C72A, C73A, C74A, C75A, C76A, C77A,
C78A} sigma for 1-2: 0.01, 1-3: 0.02
as
{C51, C52, C53, C54, C55, C56, C57, C58, C59, C60, C61, C62, C63, C64}
6. Others
 Sof(Zn3A)=Sof(I5A)=Sof(I6A)=1-FVAR(1)
 Sof(Zn3)=Sof(I5)=Sof(I6)=FVAR(1)
 Sof(Zn1A)=Sof(I1A)=Sof(I2A)=1-FVAR(2)
 Sof(Zn1)=Sof(I1)=Sof(I2)=FVAR(2)
 Sof(C37)=Sof(H37)=Sof(C38)=Sof(H38)=Sof(C39)=Sof(H39)=Sof(C40)=Sof(H40)=
 Sof(C41)=Sof(H41)=Sof(C42)=Sof(C43)=Sof(H43)=Sof(C44)=Sof(H44)=Sof(C45)=
 Sof(C46)=Sof(H46)=Sof(C47)=Sof(H47)=Sof(C48)=Sof(H48)=Sof(C49)=Sof(H49)=
 Sof(C50)=Sof(H50)=FVAR(3)
 Sof(C51)=Sof(H51)=Sof(C52)=Sof(H52)=Sof(C53)=Sof(H53)=Sof(C54)=Sof(H54)=
 Sof(C55)=Sof(H55)=Sof(C56)=Sof(C57)=Sof(H57)=Sof(C58)=Sof(H58)=Sof(C59)=
 Sof(C60)=Sof(H60)=Sof(C61)=Sof(H61)=Sof(C62)=Sof(H62)=Sof(C63)=Sof(H63)=
 Sof(C64)=Sof(H64)=FVAR(4)
 Sof(C37A)=Sof(H37A)=Sof(C38A)=Sof(H38A)=Sof(C39A)=Sof(H39A)=Sof(C40A)=
 Sof(H40A)=Sof(C41A)=Sof(H41A)=Sof(C42A)=Sof(C43A)=Sof(H43A)=Sof(C44A)=
 Sof(H44A)=Sof(C45A)=Sof(C46A)=Sof(H46A)=Sof(C47A)=Sof(H47A)=Sof(C48A)=
 Sof(H48A)=Sof(C49A)=Sof(H49A)=Sof(C50A)=Sof(H50A)=FVAR(5)
 Sof(C65)=Sof(H65)=Sof(C66)=Sof(H66)=Sof(C67)=Sof(H67)=Sof(C68)=Sof(H68)=
 Sof(C69)=Sof(H69)=Sof(C70)=Sof(C71)=Sof(H71)=Sof(C72)=Sof(H72)=Sof(C73)=
 Sof(C74)=Sof(H74)=Sof(C75)=Sof(H75)=Sof(C76)=Sof(H76)=Sof(C77)=Sof(H77)=
 Sof(C78)=Sof(H78)=FVAR(6)
 Sof(C65A)=Sof(H65A)=Sof(C66A)=Sof(H66A)=Sof(C67A)=Sof(H67A)=Sof(C68A)=
 Sof(H68A)=Sof(C69A)=Sof(H69A)=Sof(C70A)=Sof(C71A)=Sof(H71A)=Sof(C72A)=
 Sof(H72A)=Sof(C73A)=Sof(C74A)=Sof(H74A)=Sof(C75A)=Sof(H75A)=Sof(C76A)=
 Sof(H76A)=Sof(C77A)=Sof(H77A)=Sof(C78A)=Sof(H78A)=FVAR(7)
7.a Aromatic/amide H refined with riding coordinates:
 C1(H1), C2(H2), C4(H4), C5(H5), C6(H6), C7(H7), C9(H9), C10(H10), C11(H11),
 C12(H12), C14(H14), C15(H15), C19(H19), C20(H20), C22(H22), C23(H23), C24(H24),
  C25(H25), C27(H27), C28(H28), C29(H29), C30(H30), C32(H32), C33(H33),
 C37(H37), C38(H38), C39(H39), C40(H40), C41(H41), C43(H43), C44(H44), C46(H46),
  C47(H47), C48(H48), C49(H49), C50(H50), C37A(H37A), C38A(H38A), C39A(H39A),
 C40A(H40A), C41A(H41A), C43A(H43A), C44A(H44A), C46A(H46A), C47A(H47A),
 C48A(H48A), C49A(H49A), C50A(H50A), C51(H51), C52(H52), C53(H53), C54(H54),
 C55(H55), C57(H57), C58(H58), C60(H60), C61(H61), C62(H62), C63(H63), C64(H64),
  C65(H65), C66(H66), C67(H67), C68(H68), C69(H69), C71(H71), C72(H72),
 C74(H74), C75(H75), C76(H76), C77(H77), C78(H78), C65A(H65A), C66A(H66A),
 C67A(H67A), C68A(H68A), C69A(H69A), C71A(H71A), C72A(H72A), C74A(H74A),
 C75A(H75A), C76A(H76A), C77A(H77A), C78A(H78A)
;
_olex2_submission_special_instructions 'No special instructions were received'

loop_
_space_group_symop_operation_xyz
'x, y, z'
'-x, y, -z+1/2'
'x+1/2, y+1/2, z'
'-x+1/2, y+1/2, -z+1/2'
'-x, -y, -z'
'x, -y, z-1/2'
'-x+1/2, -y+1/2, -z'
'x+1/2, -y+1/2, z-1/2'

loop_
_atom_site_label
_atom_site_type_symbol
_atom_site_fract_x
_atom_site_fract_y
_atom_site_fract_z
_atom_site_U_iso_or_equiv
_atom_site_adp_type
_atom_site_occupancy
_atom_site_site_symmetry_order
_atom_site_calc_flag
_atom_site_refinement_flags_posn
_atom_site_refinement_flags_adp
_atom_site_refinement_flags_occupancy
_atom_site_disorder_assembly
_atom_site_disorder_group
Zn1 Zn 0.66754(17) 0.3601(2) 0.26672(14) 0.0485(5) Uani 0.832(8) 1 d D . P A 1
I1 I 0.61741(8) 0.32887(12) 0.19665(4) 0.0701(4) Uani 0.832(8) 1 d . . P A 1
I2 I 0.73229(8) 0.26134(10) 0.28833(5) 0.0599(3) Uani 0.832(8) 1 d . . P A 1
Zn1A Zn 0.6676(9) 0.3465(14) 0.2666(7) 0.0485(5) Uani 0.168(8) 1 d D . P A 2
I1A I 0.6061(3) 0.3455(5) 0.2016(2) 0.0701(4) Uani 0.168(8) 1 d . . P A 2
I2A I 0.7217(3) 0.2566(6) 0.2863(3) 0.0599(3) Uani 0.168(8) 1 d . . P A 2
Zn2 Zn 0.38615(2) 0.57583(4) 0.43810(2) 0.04689(17) Uani 1 1 d . . . . .
I3 I 0.39943(2) 0.72915(3) 0.41170(2) 0.06568(16) Uani 1 1 d . . . . .
I4 I 0.36822(2) 0.55250(3) 0.50363(2) 0.06271(15) Uani 1 1 d . . . . .
Zn3 Zn 0.6093(2) -0.1125(4) 0.57714(17) 0.0539(3) Uani 0.1608(17) 1 d D . P B 1
I5 I 0.5445(2) -0.1616(4) 0.58793(18) 0.1187(5) Uani 0.1608(17) 1 d . . P B 1
I6 I 0.6603(2) -0.2116(3) 0.55811(14) 0.0896(3) Uani 0.1608(17) 1 d . . P B 1
Zn3A Zn 0.62763(4) -0.11460(6) 0.57292(3) 0.0539(3) Uani 0.8392(17) 1 d D . P B 2
I5A I 0.56414(4) -0.19569(8) 0.57433(3) 0.1187(5) Uani 0.8392(17) 1 d . . P B 2
I6A I 0.68834(4) -0.19201(5) 0.56084(2) 0.0896(3) Uani 0.8392(17) 1 d . . P B 2
N1 N 0.64593(17) 1.0500(3) 0.12919(15) 0.0526(12) Uani 1 1 d . . . . .
N2 N 0.67966(14) 0.4948(3) 0.27038(14) 0.0433(10) Uani 1 1 d . . . . .
N3 N 0.84047(14) 1.0172(3) 0.39236(14) 0.0450(10) Uani 1 1 d . . . . .
N4 N 0.68329(14) 0.8226(3) 0.24176(14) 0.0432(10) Uani 1 1 d . . . . .
N5 N 0.73460(14) 0.8087(3) 0.30583(13) 0.0410(9) Uani 1 1 d . . . . .
N6 N 0.72536(15) 0.9467(3) 0.26930(14) 0.0445(10) Uani 1 1 d . . . . .
N7 N 0.64267(16) 0.3465(3) 0.31377(17) 0.0547(12) Uani 1 1 d D . . . .
N8 N 0.43479(14) 0.4969(3) 0.43767(15) 0.0470(11) Uani 1 1 d . . . . .
N9 N 0.61001(18) -0.0052(3) 0.53411(15) 0.0564(13) Uani 1 1 d D . . . .
N10 N 0.55201(14) 0.3560(3) 0.40330(15) 0.0479(11) Uani 1 1 d . . . . .
N11 N 0.54570(13) 0.2709(3) 0.45968(14) 0.0425(10) Uani 1 1 d . . . . .
N12 N 0.59860(15) 0.2384(3) 0.43119(14) 0.0472(11) Uani 1 1 d . . . . .
C1 C 0.6359(2) 0.9644(4) 0.13312(18) 0.0557(15) Uani 1 1 d . . . . .
H1 H 0.6181 0.9351 0.1103 0.067 Uiso 1 1 calc R . . . .
C2 C 0.6504(2) 0.9172(4) 0.16920(18) 0.0523(14) Uani 1 1 d . . . . .
H2 H 0.6426 0.8568 0.1709 0.063 Uiso 1 1 calc R . . . .
C3 C 0.67633(18) 0.9587(4) 0.20249(17) 0.0463(13) Uani 1 1 d . . . . .
C4 C 0.6865(2) 1.0486(4) 0.19861(18) 0.0572(16) Uani 1 1 d . . . . .
H4 H 0.7044 1.0794 0.2209 0.069 Uiso 1 1 calc R . . . .
C5 C 0.6702(2) 1.0912(4) 0.16189(19) 0.0596(17) Uani 1 1 d . . . . .
H5 H 0.6764 1.1526 0.1597 0.071 Uiso 1 1 calc R . . . .
C6 C 0.7033(2) 0.5330(4) 0.3038(2) 0.0665(19) Uani 1 1 d . . . . .
H6 H 0.7146 0.4959 0.3267 0.080 Uiso 1 1 calc R . . . .
C7 C 0.7125(2) 0.6238(4) 0.3074(2) 0.0591(16) Uani 1 1 d . . . . .
H7 H 0.7301 0.6476 0.3318 0.071 Uiso 1 1 calc R . . . .
C8 C 0.69520(16) 0.6784(3) 0.27443(16) 0.0391(11) Uani 1 1 d . . . . .
C9 C 0.6703(2) 0.6395(4) 0.2401(2) 0.069(2) Uani 1 1 d . . . . .
H9 H 0.6578 0.6751 0.2169 0.083 Uiso 1 1 calc R . . . .
C10 C 0.6634(2) 0.5478(4) 0.2392(2) 0.0661(19) Uani 1 1 d . . . . .
H10 H 0.6461 0.5221 0.2150 0.079 Uiso 1 1 calc R . . . .
C11 C 0.81530(19) 1.0661(4) 0.3626(2) 0.0557(15) Uani 1 1 d . . . . .
H11 H 0.8198 1.1287 0.3620 0.067 Uiso 1 1 calc R . . . .
C12 C 0.78350(18) 1.0295(4) 0.33323(19) 0.0526(14) Uani 1 1 d . . . . .
H12 H 0.7664 1.0663 0.3128 0.063 Uiso 1 1 calc R . . . .
C13 C 0.77648(16) 0.9372(3) 0.33371(16) 0.0411(11) Uani 1 1 d . . . . .
C14 C 0.80201(19) 0.8870(4) 0.36456(18) 0.0511(14) Uani 1 1 d . . . . .
H14 H 0.7979 0.8244 0.3661 0.061 Uiso 1 1 calc R . . . .
C15 C 0.83353(19) 0.9286(4) 0.39319(18) 0.0519(14) Uani 1 1 d . . . . .
H15 H 0.8509 0.8935 0.4142 0.062 Uiso 1 1 calc R . . . .
C16 C 0.69552(17) 0.9073(3) 0.24041(16) 0.0435(12) Uani 1 1 d . . . . .
C17 C 0.70439(16) 0.7757(3) 0.27412(15) 0.0402(11) Uani 1 1 d . . . . .
C18 C 0.74327(16) 0.8954(3) 0.30139(15) 0.0397(11) Uani 1 1 d . . . . .
C19 C 0.6054(3) 0.3743(8) 0.3092(3) 0.109(4) Uani 1 1 d . . . . .
H19 H 0.5915 0.4035 0.2846 0.131 Uiso 1 1 calc R . . . .
C20 C 0.5857(3) 0.3634(8) 0.3377(3) 0.103(4) Uani 1 1 d . . . . .
H20 H 0.5590 0.3846 0.3326 0.123 Uiso 1 1 calc R . . . .
C21 C 0.60501(19) 0.3216(4) 0.3736(2) 0.0528(14) Uani 1 1 d . . . . .
C22 C 0.6445(2) 0.2967(5) 0.3801(2) 0.0600(16) Uani 1 1 d . . . . .
H22 H 0.6593 0.2704 0.4052 0.072 Uiso 1 1 calc R . . . .
C23 C 0.6623(2) 0.3103(5) 0.3497(2) 0.0639(17) Uani 1 1 d . . . . .
H23 H 0.6895 0.2931 0.3546 0.077 Uiso 1 1 calc R . . . .
C24 C 0.45443(19) 0.4444(4) 0.4689(2) 0.0535(14) Uani 1 1 d . . . . .
H24 H 0.4455 0.4430 0.4923 0.064 Uiso 1 1 calc R . . . .
C25 C 0.48712(19) 0.3922(4) 0.46846(19) 0.0519(14) Uani 1 1 d . . . . .
H25 H 0.5000 0.3550 0.4910 0.062 Uiso 1 1 calc R . . . .
C26 C 0.50085(16) 0.3950(4) 0.43474(18) 0.0460(12) Uani 1 1 d . . . . .
C27 C 0.4807(2) 0.4501(5) 0.4027(2) 0.0685(19) Uani 1 1 d . . . . .
H27 H 0.4894 0.4545 0.3792 0.082 Uiso 1 1 calc R . . . .
C28 C 0.4482(2) 0.4981(5) 0.4053(2) 0.0684(19) Uani 1 1 d . . . . .
H28 H 0.4344 0.5344 0.3828 0.082 Uiso 1 1 calc R . . . .
C29 C 0.6371(2) 0.0346(4) 0.51990(19) 0.0581(16) Uani 1 1 d . . . . .
H29 H 0.6637 0.0117 0.5274 0.070 Uiso 1 1 calc R . . . .
C30 C 0.62790(19) 0.1084(4) 0.49453(18) 0.0527(14) Uani 1 1 d . . . . .
H30 H 0.6476 0.1349 0.4843 0.063 Uiso 1 1 calc R . . . .
C31 C 0.58902(18) 0.1429(4) 0.48436(16) 0.0450(12) Uani 1 1 d . . . . .
C32 C 0.5604(2) 0.1023(4) 0.49930(18) 0.0534(14) Uani 1 1 d . . . . .
H32 H 0.5338 0.1248 0.4930 0.064 Uiso 1 1 calc R . . . .
C33 C 0.5727(2) 0.0272(4) 0.52402(19) 0.0586(16) Uani 1 1 d . . . . .
H33 H 0.5535 -0.0021 0.5341 0.070 Uiso 1 1 calc R . . . .
C34 C 0.58429(17) 0.3050(4) 0.40476(18) 0.0476(13) Uani 1 1 d . . . . .
C35 C 0.53493(16) 0.3378(4) 0.43254(17) 0.0437(12) Uani 1 1 d . . . . .
C36 C 0.57743(17) 0.2226(4) 0.45708(17) 0.0435(12) Uani 1 1 d . . . . .
C37 C 0.280(2) 0.793(3) 0.4403(19) 0.067(6) Uani 0.288(7) 1 d D . P C -1
H37 H 0.2891 0.7336 0.4460 0.080 Uiso 0.288(7) 1 calc R . P C -1
C38 C 0.2902(15) 0.840(3) 0.4088(12) 0.056(5) Uani 0.288(7) 1 d D . P C -1
H38 H 0.3079 0.8151 0.3956 0.067 Uiso 0.288(7) 1 calc R . P C -1
C39 C 0.273(3) 0.922(4) 0.3990(19) 0.063(6) Uani 0.288(7) 1 d D . P C -1
H39 H 0.2745 0.9521 0.3752 0.076 Uiso 0.288(7) 1 calc R . P C -1
C40 C 0.2537(16) 0.962(3) 0.4241(10) 0.069(8) Uani 0.288(7) 1 d D . P C -1
H40 H 0.2476 1.0239 0.4217 0.082 Uiso 0.288(7) 1 calc R . P C -1
C41 C 0.2429(15) 0.910(2) 0.4530(11) 0.057(6) Uani 0.288(7) 1 d D . P C -1
H41 H 0.2251 0.9339 0.4663 0.068 Uiso 0.288(7) 1 calc R . P C -1
C42 C 0.2576(17) 0.827(3) 0.4621(13) 0.062(6) Uani 0.288(7) 1 d D U P C -1
C43 C 0.2473(16) 0.785(3) 0.4962(12) 0.059(6) Uani 0.288(7) 1 d D U P C -1
H43 H 0.2300 0.8191 0.5071 0.071 Uiso 0.288(7) 1 calc R . P C -1
C44 C 0.2585(16) 0.709(3) 0.5133(12) 0.059(6) Uani 0.288(7) 1 d D . P C -1
H44 H 0.2766 0.6758 0.5032 0.071 Uiso 0.288(7) 1 calc R . P C -1
C45 C 0.2468(18) 0.666(2) 0.5470(13) 0.062(6) Uani 0.288(7) 1 d D . P C -1
C46 C 0.2581(15) 0.574(2) 0.5574(11) 0.057(6) Uani 0.288(7) 1 d D U P C -1
H46 H 0.2723 0.5413 0.5424 0.068 Uiso 0.288(7) 1 calc R . P C -1
C47 C 0.2482(17) 0.531(2) 0.5897(13) 0.069(8) Uani 0.288(7) 1 d D U P C -1
H47 H 0.2552 0.4709 0.5971 0.082 Uiso 0.288(7) 1 calc R . P C -1
C48 C 0.227(3) 0.584(4) 0.610(2) 0.063(6) Uani 0.288(7) 1 d D . P C -1
H48 H 0.2209 0.5581 0.6325 0.076 Uiso 0.288(7) 1 calc R . P C -1
C49 C 0.2148(17) 0.674(3) 0.5997(15) 0.056(5) Uani 0.288(7) 1 d D . P C -1
H49 H 0.2029 0.7083 0.6163 0.067 Uiso 0.288(7) 1 calc R . P C -1
C50 C 0.220(2) 0.710(3) 0.5662(19) 0.067(6) Uani 0.288(7) 1 d D . P C -1
H50 H 0.2064 0.7630 0.5550 0.080 Uiso 0.288(7) 1 calc R . P C -1
C37A C 0.2491(14) 0.615(3) 0.5480(12) 0.067(6) Uani 0.210(7) 1 d D . P D -2
H37A H 0.2636 0.5915 0.5311 0.080 Uiso 0.210(7) 1 calc R . P D -2
C38A C 0.2470(17) 0.563(3) 0.5821(15) 0.056(5) Uani 0.210(7) 1 d D . P D -2
H38A H 0.2628 0.5105 0.5905 0.067 Uiso 0.210(7) 1 calc R . P D -2
C39A C 0.221(2) 0.593(4) 0.602(2) 0.063(6) Uani 0.210(7) 1 d D . P D -2
H39A H 0.2131 0.5555 0.6200 0.076 Uiso 0.210(7) 1 calc R . P D -2
C40A C 0.206(2) 0.679(4) 0.5944(18) 0.069(8) Uani 0.210(7) 1 d D . P D -2
H40A H 0.1891 0.7024 0.6094 0.082 Uiso 0.210(7) 1 calc R . P D -2
C41A C 0.215(2) 0.732(3) 0.5647(14) 0.057(6) Uani 0.210(7) 1 d D . P D -2
H41A H 0.2088 0.7938 0.5632 0.068 Uiso 0.210(7) 1 calc R . P D -2
C42A C 0.2319(15) 0.695(3) 0.5385(12) 0.062(6) Uani 0.210(7) 1 d D . P D -2
C43A C 0.2371(19) 0.758(3) 0.5080(14) 0.059(6) Uani 0.210(7) 1 d D . P D -2
H43A H 0.2232 0.8136 0.5064 0.071 Uiso 0.210(7) 1 calc R . P D -2
C44A C 0.2577(18) 0.750(3) 0.4831(14) 0.059(6) Uani 0.210(7) 1 d D . P D -2
H44A H 0.2735 0.6973 0.4865 0.071 Uiso 0.210(7) 1 calc R . P D -2
C45A C 0.2609(19) 0.810(3) 0.4497(15) 0.062(6) Uani 0.210(7) 1 d D . P D -2
C46A C 0.2860(17) 0.781(3) 0.4253(13) 0.057(6) Uani 0.210(7) 1 d D . P D -2
H46A H 0.2974 0.7223 0.4291 0.068 Uiso 0.210(7) 1 calc R . P D -2
C47A C 0.294(2) 0.838(4) 0.3960(17) 0.069(8) Uani 0.210(7) 1 d D . P D -2
H47A H 0.3128 0.8238 0.3822 0.082 Uiso 0.210(7) 1 calc R . P D -2
C48A C 0.271(4) 0.918(6) 0.389(3) 0.063(6) Uani 0.210(7) 1 d D . P D -2
H48A H 0.2731 0.9541 0.3670 0.076 Uiso 0.210(7) 1 calc R . P D -2
C49A C 0.246(2) 0.948(4) 0.412(2) 0.056(5) Uani 0.210(7) 1 d D . P D -2
H49A H 0.2344 1.0055 0.4075 0.067 Uiso 0.210(7) 1 calc R . P D -2
C50A C 0.2395(13) 0.894(3) 0.4401(13) 0.067(6) Uani 0.210(7) 1 d D . P D -2
H50A H 0.2207 0.9103 0.4537 0.080 Uiso 0.210(7) 1 calc R . P D -2
C51 C 0.5921(7) 0.9289(14) 0.2522(7) 0.217(9) Uani 0.810(8) 1 d D U P E 1
H51 H 0.5797 0.8717 0.2488 0.260 Uiso 0.810(8) 1 calc R . P E 1
C52 C 0.5774(7) 0.9942(15) 0.2211(7) 0.249(11) Uani 0.810(8) 1 d D U P E 1
H52 H 0.5563 0.9815 0.1970 0.298 Uiso 0.810(8) 1 calc R . P E 1
C53 C 0.5957(7) 1.0758(13) 0.2281(7) 0.227(10) Uani 0.810(8) 1 d D U P E 1
H53 H 0.5848 1.1242 0.2103 0.272 Uiso 0.810(8) 1 calc R . P E 1
C54 C 0.6296(7) 1.0894(12) 0.2607(7) 0.216(9) Uani 0.810(8) 1 d D U P E 1
H54 H 0.6446 1.1432 0.2629 0.259 Uiso 0.810(8) 1 calc R . P E 1
C55 C 0.6416(6) 1.0227(12) 0.2904(7) 0.218(8) Uani 0.810(8) 1 d D U P E 1
H55 H 0.6636 1.0332 0.3140 0.262 Uiso 0.810(8) 1 calc R . P E 1
C56 C 0.6222(6) 0.9443(11) 0.2857(6) 0.197(8) Uani 0.810(8) 1 d D U P E 1
C57 C 0.6394(6) 0.8815(12) 0.3192(6) 0.200(8) Uani 0.810(8) 1 d D U P E 1
H57 H 0.6606 0.9033 0.3414 0.240 Uiso 0.810(8) 1 calc R . P E 1
C58 C 0.6285(6) 0.8009(12) 0.3213(6) 0.170(7) Uani 0.810(8) 1 d D U P E 1
H58 H 0.6074 0.7818 0.2983 0.204 Uiso 0.810(8) 1 calc R . P E 1
C59 C 0.6426(5) 0.7309(10) 0.3529(5) 0.142(5) Uani 0.810(8) 1 d D U P E 1
C60 C 0.6192(6) 0.6494(12) 0.3484(7) 0.180(8) Uani 0.810(8) 1 d D U P E 1
H60 H 0.5954 0.6435 0.3261 0.216 Uiso 0.810(8) 1 calc R . P E 1
C61 C 0.6311(8) 0.5788(15) 0.3765(8) 0.233(11) Uani 0.810(8) 1 d D U P E 1
H61 H 0.6177 0.5227 0.3730 0.279 Uiso 0.810(8) 1 calc R . P E 1
C62 C 0.6645(6) 0.5983(14) 0.4100(7) 0.199(9) Uani 0.810(8) 1 d D U P E 1
H62 H 0.6711 0.5566 0.4318 0.239 Uiso 0.810(8) 1 calc R . P E 1
C63 C 0.6894(6) 0.6753(15) 0.4141(7) 0.185(8) Uani 0.810(8) 1 d D U P E 1
H63 H 0.7123 0.6820 0.4372 0.222 Uiso 0.810(8) 1 calc R . P E 1
C64 C 0.6801(5) 0.7382(13) 0.3851(6) 0.153(6) Uani 0.810(8) 1 d D U P E 1
H64 H 0.6979 0.7867 0.3858 0.184 Uiso 0.810(8) 1 calc R . P E 1
C65 C 0.7128(5) 0.9248(16) 0.4572(7) 0.140(6) Uani 0.638(9) 1 d D U P F 1
H65 H 0.7123 0.8777 0.4754 0.168 Uiso 0.638(9) 1 calc R . P F 1
C66 C 0.7512(5) 0.9527(13) 0.4546(5) 0.105(4) Uani 0.638(9) 1 d D U P F 1
H66 H 0.7755 0.9238 0.4691 0.125 Uiso 0.638(9) 1 calc R . P F 1
C67 C 0.7502(4) 1.0239(13) 0.4297(6) 0.097(4) Uani 0.638(9) 1 d D U P F 1
H67 H 0.7747 1.0499 0.4289 0.116 Uiso 0.638(9) 1 calc R . P F 1
C68 C 0.7143(4) 1.0592(14) 0.4056(6) 0.125(6) Uani 0.638(9) 1 d D U P F 1
H68 H 0.7142 1.1033 0.3858 0.150 Uiso 0.638(9) 1 calc R . P F 1
C69 C 0.6781(5) 1.0292(12) 0.4109(6) 0.121(5) Uani 0.638(9) 1 d D U P F 1
H69 H 0.6536 1.0579 0.3968 0.145 Uiso 0.638(9) 1 calc R . P F 1
C70 C 0.6780(5) 0.9602(13) 0.4358(6) 0.116(5) Uani 0.638(9) 1 d D U P F 1
C71 C 0.6377(6) 0.923(2) 0.4306(13) 0.264(15) Uani 0.638(9) 1 d D U P F 1
H71 H 0.6159 0.9604 0.4166 0.317 Uiso 0.638(9) 1 calc R . P F 1
C72 C 0.6281(7) 0.8473(19) 0.4424(14) 0.269(14) Uani 0.638(9) 1 d D U P F 1
H72 H 0.6493 0.8051 0.4508 0.323 Uiso 0.638(9) 1 calc R . P F 1
C73 C 0.5886(6) 0.8159(15) 0.4450(7) 0.184(9) Uani 0.638(9) 1 d D U P F 1
C74 C 0.5826(8) 0.7195(16) 0.4462(13) 0.256(13) Uani 0.638(9) 1 d D U P F 1
H74 H 0.6049 0.6799 0.4520 0.307 Uiso 0.638(9) 1 calc R . P F 1
C75 C 0.5430(8) 0.6856(19) 0.4384(10) 0.222(11) Uani 0.638(9) 1 d D U P F 1
H75 H 0.5359 0.6251 0.4311 0.266 Uiso 0.638(9) 1 calc R . P F 1
C76 C 0.5155(8) 0.750(2) 0.4426(14) 0.271(14) Uani 0.638(9) 1 d D U P F 1
H76 H 0.4911 0.7288 0.4460 0.326 Uiso 0.638(9) 1 calc R . P F 1
C77 C 0.5200(7) 0.845(2) 0.4422(8) 0.205(10) Uani 0.638(9) 1 d D U P F 1
H77 H 0.4986 0.8844 0.4424 0.246 Uiso 0.638(9) 1 calc R . P F 1
C78 C 0.5555(7) 0.8767(18) 0.4417(11) 0.228(12) Uani 0.638(9) 1 d D U P F 1
H78 H 0.5591 0.9392 0.4391 0.273 Uiso 0.638(9) 1 calc R . P F 1
C65A C 0.701(2) 0.889(6) 0.461(5) 0.140(6) Uani 0.095(5) 1 d D . P G -2
H65A H 0.6812 0.8462 0.4624 0.168 Uiso 0.095(5) 1 calc R . P G -2
C66A C 0.688(2) 0.979(6) 0.450(3) 0.105(4) Uani 0.095(5) 1 d D . P G -2
H66A H 0.6633 1.0014 0.4508 0.125 Uiso 0.095(5) 1 calc R . P G -2
C67A C 0.715(2) 1.030(5) 0.437(3) 0.097(4) Uani 0.095(5) 1 d D . P G -2
H67A H 0.7064 1.0847 0.4236 0.116 Uiso 0.095(5) 1 calc R . P G -2
C68A C 0.754(2) 1.002(7) 0.445(5) 0.125(6) Uani 0.095(5) 1 d D . P G -2
H68A H 0.7738 1.0412 0.4401 0.150 Uiso 0.095(5) 1 calc R . P G -2
C69A C 0.765(2) 0.915(6) 0.459(4) 0.121(5) Uani 0.095(5) 1 d D . P G -2
H69A H 0.7908 0.8922 0.4602 0.145 Uiso 0.095(5) 1 calc R . P G -2
C70A C 0.739(2) 0.862(5) 0.470(4) 0.116(5) Uani 0.095(5) 1 d D . P G -2
C71A C 0.758(3) 0.786(7) 0.495(6) 0.092(17) Uani 0.095(5) 1 d D . P G -2
H71A H 0.7868 0.7875 0.5051 0.111 Uiso 0.095(5) 1 calc R . P G -2
C72A C 0.742(3) 0.717(7) 0.506(6) 0.092(17) Uani 0.095(5) 1 d D . P G -2
H72A H 0.7134 0.7186 0.4979 0.111 Uiso 0.095(5) 1 calc R . P G -2
C73A C 0.760(2) 0.634(6) 0.528(4) 0.116(5) Uani 0.095(5) 1 d D . P G -2
C74A C 0.733(2) 0.570(6) 0.537(4) 0.121(5) Uani 0.095(5) 1 d D . P G -2
H74A H 0.7045 0.5784 0.5268 0.145 Uiso 0.095(5) 1 calc R . P G -2
C75A C 0.748(2) 0.494(9) 0.562(6) 0.125(6) Uani 0.095(5) 1 d D . P G -2
H75A H 0.7311 0.4541 0.5705 0.150 Uiso 0.095(5) 1 calc R . P G -2
C76A C 0.790(2) 0.483(6) 0.572(3) 0.097(4) Uani 0.095(5) 1 d D . P G -2
H76A H 0.8013 0.4358 0.5900 0.116 Uiso 0.095(5) 1 calc R . P G -2
C77A C 0.816(2) 0.538(6) 0.557(4) 0.105(4) Uani 0.095(5) 1 d D . P G -2
H77A H 0.8422 0.5175 0.5590 0.125 Uiso 0.095(5) 1 calc R . P G -2
C78A C 0.803(2) 0.617(6) 0.542(5) 0.140(6) Uani 0.095(5) 1 d D . P G -2
H78A H 0.8211 0.6626 0.5393 0.168 Uiso 0.095(5) 1 calc R . P G -2

loop_
_atom_site_aniso_label
_atom_site_aniso_U_11
_atom_site_aniso_U_22
_atom_site_aniso_U_33
_atom_site_aniso_U_23
_atom_site_aniso_U_13
_atom_site_aniso_U_12
Zn1 0.0681(4) 0.0246(13) 0.0534(4) 0.0033(8) 0.0194(3) -0.0037(11)
I1 0.0953(9) 0.0473(5) 0.0594(4) -0.0097(3) 0.0109(4) -0.0152(5)
I2 0.0704(9) 0.0426(3) 0.0773(4) 0.0088(2) 0.0382(6) 0.0131(5)
Zn1A 0.0681(4) 0.0246(13) 0.0534(4) 0.0033(8) 0.0194(3) -0.0037(11)
I1A 0.0953(9) 0.0473(5) 0.0594(4) -0.0097(3) 0.0109(4) -0.0152(5)
I2A 0.0704(9) 0.0426(3) 0.0773(4) 0.0088(2) 0.0382(6) 0.0131(5)
Zn2 0.0437(3) 0.0343(3) 0.0537(4) -0.0046(3) 0.0013(3) 0.0003(3)
I3 0.0654(3) 0.0337(2) 0.0843(3) 0.0031(2) 0.0021(2) -0.00253(18)
I4 0.0608(3) 0.0647(3) 0.0586(3) -0.0124(2) 0.0121(2) -0.0106(2)
Zn3 0.0870(8) 0.0261(3) 0.0368(4) 0.0023(3) 0.0010(5) -0.0049(5)
I5 0.1425(10) 0.0953(7) 0.0837(6) 0.0283(5) -0.0181(5) -0.0788(7)
I6 0.1460(9) 0.0468(4) 0.0810(4) 0.0190(3) 0.0419(5) 0.0374(5)
Zn3A 0.0870(8) 0.0261(3) 0.0368(4) 0.0023(3) 0.0010(5) -0.0049(5)
I5A 0.1425(10) 0.0953(7) 0.0837(6) 0.0283(5) -0.0181(5) -0.0788(7)
I6A 0.1460(9) 0.0468(4) 0.0810(4) 0.0190(3) 0.0419(5) 0.0374(5)
N1 0.077(3) 0.027(2) 0.041(2) -0.0025(18) -0.002(2) 0.003(2)
N2 0.052(3) 0.033(2) 0.046(2) 0.0026(19) 0.016(2) -0.0037(19)
N3 0.046(2) 0.033(2) 0.049(3) -0.0030(19) 0.003(2) 0.0020(19)
N4 0.053(3) 0.032(2) 0.040(2) 0.0005(18) 0.006(2) 0.0009(19)
N5 0.047(2) 0.035(2) 0.037(2) -0.0013(18) 0.0059(18) 0.0004(18)
N6 0.060(3) 0.028(2) 0.039(2) -0.0012(18) 0.006(2) 0.0024(19)
N7 0.061(3) 0.044(3) 0.060(3) 0.016(2) 0.020(2) 0.005(2)
N8 0.045(2) 0.038(2) 0.050(3) 0.004(2) 0.002(2) 0.0052(19)
N9 0.084(4) 0.033(2) 0.039(2) 0.002(2) -0.001(2) 0.002(2)
N10 0.048(2) 0.041(3) 0.051(3) 0.014(2) 0.009(2) 0.005(2)
N11 0.042(2) 0.035(2) 0.044(2) 0.0081(18) 0.0042(19) -0.0004(18)
N12 0.051(3) 0.044(3) 0.043(2) 0.011(2) 0.009(2) 0.007(2)
C1 0.074(4) 0.034(3) 0.042(3) 0.000(2) -0.007(3) -0.003(3)
C2 0.071(4) 0.027(3) 0.047(3) 0.001(2) 0.001(3) -0.004(2)
C3 0.060(3) 0.029(3) 0.039(3) -0.001(2) -0.001(2) 0.002(2)
C4 0.084(4) 0.030(3) 0.041(3) -0.002(2) -0.007(3) -0.003(3)
C5 0.093(5) 0.025(3) 0.046(3) -0.003(2) 0.001(3) 0.000(3)
C6 0.090(5) 0.037(3) 0.052(4) 0.011(3) -0.008(3) -0.001(3)
C7 0.074(4) 0.037(3) 0.051(3) 0.004(3) -0.005(3) -0.002(3)
C8 0.044(3) 0.031(3) 0.040(3) 0.002(2) 0.011(2) 0.002(2)
C9 0.097(5) 0.036(3) 0.053(4) 0.010(3) -0.011(3) -0.014(3)
C10 0.092(5) 0.040(3) 0.050(3) 0.006(3) -0.004(3) -0.016(3)
C11 0.060(4) 0.029(3) 0.064(4) 0.001(2) -0.003(3) 0.000(2)
C12 0.053(3) 0.032(3) 0.057(3) 0.005(2) -0.006(3) 0.003(2)
C13 0.048(3) 0.031(3) 0.041(3) -0.002(2) 0.009(2) 0.001(2)
C14 0.068(4) 0.030(3) 0.045(3) 0.000(2) 0.001(3) -0.002(2)
C15 0.061(3) 0.035(3) 0.045(3) 0.000(2) -0.005(3) 0.003(2)
C16 0.056(3) 0.028(3) 0.039(3) -0.002(2) 0.005(2) 0.002(2)
C17 0.049(3) 0.032(3) 0.035(2) 0.000(2) 0.006(2) 0.002(2)
C18 0.048(3) 0.030(2) 0.036(2) 0.000(2) 0.006(2) 0.005(2)
C19 0.086(6) 0.163(10) 0.090(6) 0.089(7) 0.043(5) 0.059(6)
C20 0.074(5) 0.148(9) 0.094(6) 0.080(7) 0.037(5) 0.053(6)
C21 0.054(3) 0.046(3) 0.055(3) 0.015(3) 0.012(3) 0.003(3)
C22 0.058(4) 0.067(4) 0.054(3) 0.020(3) 0.015(3) 0.015(3)
C23 0.056(4) 0.073(5) 0.062(4) 0.015(3) 0.016(3) 0.009(3)
C24 0.059(3) 0.045(3) 0.054(3) 0.005(3) 0.013(3) 0.007(3)
C25 0.059(3) 0.043(3) 0.048(3) 0.008(2) 0.006(3) 0.012(3)
C26 0.044(3) 0.036(3) 0.050(3) 0.004(2) 0.003(2) -0.001(2)
C27 0.073(4) 0.075(5) 0.061(4) 0.028(4) 0.024(3) 0.028(4)
C28 0.069(4) 0.074(5) 0.061(4) 0.028(4) 0.019(3) 0.032(4)
C29 0.077(4) 0.041(3) 0.049(3) 0.009(3) 0.008(3) 0.013(3)
C30 0.060(3) 0.047(3) 0.045(3) 0.013(3) 0.006(3) 0.013(3)
C31 0.059(3) 0.034(3) 0.037(3) 0.004(2) 0.007(2) 0.002(2)
C32 0.064(4) 0.042(3) 0.047(3) 0.006(2) 0.005(3) -0.004(3)
C33 0.082(5) 0.042(3) 0.046(3) 0.004(3) 0.011(3) -0.017(3)
C34 0.047(3) 0.043(3) 0.047(3) 0.011(2) 0.005(2) 0.004(2)
C35 0.043(3) 0.034(3) 0.047(3) 0.005(2) 0.003(2) 0.001(2)
C36 0.050(3) 0.032(3) 0.042(3) 0.007(2) 0.003(2) 0.002(2)
C37 0.076(10) 0.059(10) 0.061(16) -0.015(10) 0.014(10) 0.012(8)
C38 0.055(12) 0.050(10) 0.057(13) -0.013(8) 0.008(11) 0.005(8)
C39 0.063(10) 0.078(7) 0.044(17) 0.019(8) 0.008(13) 0.011(6)
C40 0.100(16) 0.065(12) 0.043(17) 0.024(12) 0.024(15) 0.015(12)
C41 0.103(11) 0.041(12) 0.029(16) 0.008(9) 0.022(11) 0.012(10)
C42 0.076(16) 0.068(13) 0.030(15) 0.004(9) -0.003(12) 0.005(10)
C43 0.068(13) 0.061(8) 0.043(16) 0.007(7) 0.008(14) 0.030(6)
C44 0.068(13) 0.061(8) 0.043(16) 0.007(7) 0.008(14) 0.030(6)
C45 0.076(16) 0.068(13) 0.030(15) 0.004(9) -0.003(12) 0.005(10)
C46 0.103(11) 0.041(12) 0.029(16) 0.008(9) 0.022(11) 0.012(10)
C47 0.100(16) 0.065(12) 0.043(17) 0.024(12) 0.024(15) 0.015(12)
C48 0.063(10) 0.078(7) 0.044(17) 0.019(8) 0.008(13) 0.011(6)
C49 0.055(12) 0.050(10) 0.057(13) -0.013(8) 0.008(11) 0.005(8)
C50 0.076(10) 0.059(10) 0.061(16) -0.015(10) 0.014(10) 0.012(8)
C37A 0.076(10) 0.059(10) 0.061(16) -0.015(10) 0.014(10) 0.012(8)
C38A 0.055(12) 0.050(10) 0.057(13) -0.013(8) 0.008(11) 0.005(8)
C39A 0.063(10) 0.078(7) 0.044(17) 0.019(8) 0.008(13) 0.011(6)
C40A 0.100(16) 0.065(12) 0.043(17) 0.024(12) 0.024(15) 0.015(12)
C41A 0.103(11) 0.041(12) 0.029(16) 0.008(9) 0.022(11) 0.012(10)
C42A 0.076(16) 0.068(13) 0.030(15) 0.004(9) -0.003(12) 0.005(10)
C43A 0.068(13) 0.061(8) 0.043(16) 0.007(7) 0.008(14) 0.030(6)
C44A 0.068(13) 0.061(8) 0.043(16) 0.007(7) 0.008(14) 0.030(6)
C45A 0.076(16) 0.068(13) 0.030(15) 0.004(9) -0.003(12) 0.005(10)
C46A 0.103(11) 0.041(12) 0.029(16) 0.008(9) 0.022(11) 0.012(10)
C47A 0.100(16) 0.065(12) 0.043(17) 0.024(12) 0.024(15) 0.015(12)
C48A 0.063(10) 0.078(7) 0.044(17) 0.019(8) 0.008(13) 0.011(6)
C49A 0.055(12) 0.050(10) 0.057(13) -0.013(8) 0.008(11) 0.005(8)
C50A 0.076(10) 0.059(10) 0.061(16) -0.015(10) 0.014(10) 0.012(8)
C51 0.258(18) 0.146(13) 0.33(2) 0.061(11) 0.214(14) 0.034(11)
C52 0.266(18) 0.174(15) 0.37(2) 0.086(14) 0.193(16) 0.002(13)
C53 0.210(17) 0.151(13) 0.39(2) 0.084(13) 0.204(16) 0.027(11)
C54 0.208(16) 0.129(11) 0.39(2) 0.061(12) 0.213(15) 0.055(11)
C55 0.243(15) 0.132(10) 0.37(2) 0.047(11) 0.227(15) 0.063(10)
C56 0.232(16) 0.124(10) 0.327(19) 0.037(10) 0.222(14) 0.062(9)
C57 0.248(16) 0.134(10) 0.305(18) 0.024(9) 0.217(14) 0.058(9)
C58 0.180(14) 0.138(10) 0.233(15) 0.027(9) 0.124(11) 0.048(9)
C59 0.134(9) 0.119(9) 0.202(13) 0.013(8) 0.095(9) 0.035(7)
C60 0.141(11) 0.132(10) 0.275(19) 0.042(10) 0.074(11) 0.028(8)
C61 0.176(16) 0.177(13) 0.33(2) 0.094(13) 0.058(15) 0.023(12)
C62 0.134(12) 0.186(15) 0.29(2) 0.088(13) 0.088(12) 0.051(10)
C63 0.147(12) 0.201(16) 0.235(15) 0.058(12) 0.099(11) 0.036(10)
C64 0.137(9) 0.162(12) 0.194(13) 0.017(9) 0.100(9) 0.036(8)
C65 0.120(8) 0.178(14) 0.129(11) -0.027(10) 0.047(8) -0.034(8)
C66 0.101(8) 0.133(11) 0.083(8) -0.035(7) 0.032(7) -0.026(7)
C67 0.076(6) 0.127(10) 0.098(9) -0.033(7) 0.041(6) -0.007(6)
C68 0.080(6) 0.160(13) 0.138(12) -0.008(10) 0.036(7) -0.001(7)
C69 0.089(7) 0.159(12) 0.122(11) -0.057(8) 0.043(7) -0.019(7)
C70 0.105(7) 0.161(12) 0.099(10) -0.063(7) 0.054(7) -0.024(7)
C71 0.147(11) 0.32(2) 0.32(3) 0.05(2) 0.060(13) -0.076(12)
C72 0.180(14) 0.31(2) 0.33(4) 0.03(2) 0.090(16) -0.079(13)
C73 0.144(12) 0.30(2) 0.105(14) -0.038(14) 0.029(11) -0.101(13)
C74 0.212(18) 0.31(2) 0.27(3) -0.028(15) 0.109(18) -0.098(14)
C75 0.194(18) 0.31(2) 0.20(2) -0.060(17) 0.109(18) -0.104(15)
C76 0.221(19) 0.34(2) 0.28(3) -0.072(19) 0.117(19) -0.087(16)
C77 0.167(14) 0.32(2) 0.135(19) -0.079(18) 0.059(14) -0.089(15)
C78 0.174(14) 0.33(2) 0.18(3) -0.053(17) 0.049(15) -0.079(14)
C65A 0.120(8) 0.178(14) 0.129(11) -0.027(10) 0.047(8) -0.034(8)
C66A 0.101(8) 0.133(11) 0.083(8) -0.035(7) 0.032(7) -0.026(7)
C67A 0.076(6) 0.127(10) 0.098(9) -0.033(7) 0.041(6) -0.007(6)
C68A 0.080(6) 0.160(13) 0.138(12) -0.008(10) 0.036(7) -0.001(7)
C69A 0.089(7) 0.159(12) 0.122(11) -0.057(8) 0.043(7) -0.019(7)
C70A 0.105(7) 0.161(12) 0.099(10) -0.063(7) 0.054(7) -0.024(7)
C71A 0.14(4) 0.06(2) 0.07(3) -0.01(2) 0.02(3) 0.04(3)
C72A 0.14(4) 0.06(2) 0.07(3) -0.01(2) 0.02(3) 0.04(3)
C73A 0.105(7) 0.161(12) 0.099(10) -0.063(7) 0.054(7) -0.024(7)
C74A 0.089(7) 0.159(12) 0.122(11) -0.057(8) 0.043(7) -0.019(7)
C75A 0.080(6) 0.160(13) 0.138(12) -0.008(10) 0.036(7) -0.001(7)
C76A 0.076(6) 0.127(10) 0.098(9) -0.033(7) 0.041(6) -0.007(6)
C77A 0.101(8) 0.133(11) 0.083(8) -0.035(7) 0.032(7) -0.026(7)
C78A 0.120(8) 0.178(14) 0.129(11) -0.027(10) 0.047(8) -0.034(8)

loop_
_atom_type_symbol
_atom_type_description
_atom_type_scat_dispersion_real
_atom_type_scat_dispersion_imag
_atom_type_scat_source
C C 0.0000 0.0010 'International Tables Vol C Tables 4.2.6.8 and 6.1.1.4'
H H 0.0000 0.0000 'International Tables Vol C Tables 4.2.6.8 and 6.1.1.4'
I I -1.9020 0.6870 'International Tables Vol C Tables 4.2.6.8 and 6.1.1.4'
N N 0.0010 0.0010 'International Tables Vol C Tables 4.2.6.8 and 6.1.1.4'
Zn Zn 0.2610 0.5370 'International Tables Vol C Tables 4.2.6.8 and 6.1.1.4'

loop_
_geom_angle_atom_site_label_1
_geom_angle_atom_site_label_2
_geom_angle_atom_site_label_3
_geom_angle
_geom_angle_site_symmetry_1
_geom_angle_site_symmetry_3
I1 Zn1 I2 116.88(15) . .
N2 Zn1 I1 107.8(2) . .
N2 Zn1 I2 113.1(3) . .
N2 Zn1 N7 100.1(2) . .
N7 Zn1 I1 113.2(3) . .
N7 Zn1 I2 104.6(2) . .
I2A Zn1A I1A 131.1(10) . .
I2A Zn1A N2 116.4(13) . .
N2 Zn1A I1A 98.4(10) . .
N7 Zn1A I1A 104.3(12) . .
N7 Zn1A I2A 106.1(11) . .
N7 Zn1A N2 94.0(8) . .
I4 Zn2 I3 123.95(3) . .
N3 Zn2 I3 106.72(14) 3_445 .
N3 Zn2 I4 106.32(14) 3_445 .
N3 Zn2 N8 101.40(18) 3_445 .
N8 Zn2 I3 105.67(14) . .
N8 Zn2 I4 110.50(14) . .
I5 Zn3 I6 126.8(3) . .
N1 Zn3 I5 110.4(3) 6_566 .
N1 Zn3 I6 100.8(3) 6_566 .
N1 Zn3 N9 97.3(3) 6_566 .
N9 Zn3 I5 120.6(3) . .
N9 Zn3 I6 95.6(3) . .
I5A Zn3A I6A 123.95(5) . .
N1 Zn3A I5A 103.08(17) 6_566 .
N1 Zn3A I6A 108.95(17) 6_566 .
N9 Zn3A I5A 107.24(18) . .
N9 Zn3A I6A 110.37(18) . .
N9 Zn3A N1 100.59(19) . 6_566
C1 N1 Zn3 113.7(4) . 6_565
C1 N1 Zn3A 121.2(4) . 6_565
C5 N1 Zn3 126.0(4) . 6_565
C5 N1 Zn3A 120.6(4) . 6_565
C5 N1 C1 118.1(5) . .
C6 N2 Zn1 122.5(4) . .
C6 N2 Zn1A 122.0(8) . .
C10 N2 Zn1 120.5(4) . .
C10 N2 Zn1A 121.1(8) . .
C10 N2 C6 117.0(5) . .
C11 N3 Zn2 121.8(4) . 3
C15 N3 Zn2 120.1(4) . 3
C15 N3 C11 118.0(5) . .
C17 N4 C16 115.0(5) . .
C18 N5 C17 113.7(4) . .
C18 N6 C16 115.3(5) . .
C19 N7 Zn1 120.3(5) . .
C19 N7 Zn1A 122.5(10) . .
C19 N7 C23 116.4(6) . .
C23 N7 Zn1 123.3(5) . .
C23 N7 Zn1A 120.8(10) . .
C24 N8 Zn2 123.2(4) . .
C28 N8 Zn2 119.6(4) . .
C28 N8 C24 117.2(5) . .
C29 N9 Zn3 137.1(5) . .
C29 N9 Zn3A 119.0(5) . .
C29 N9 C33 119.1(5) . .
C33 N9 Zn3 103.5(5) . .
C33 N9 Zn3A 121.9(5) . .
C35 N10 C34 114.3(5) . .
C35 N11 C36 114.5(5) . .
C34 N12 C36 114.7(5) . .
N1 C1 H1 118.7 . .
N1 C1 C2 122.6(5) . .
C2 C1 H1 118.7 . .
C1 C2 H2 120.3 . .
C3 C2 C1 119.4(5) . .
C3 C2 H2 120.3 . .
C2 C3 C4 118.1(5) . .
C2 C3 C16 120.6(5) . .
C4 C3 C16 121.1(5) . .
C3 C4 H4 120.6 . .
C5 C4 C3 118.8(5) . .
C5 C4 H4 120.6 . .
N1 C5 C4 122.9(5) . .
N1 C5 H5 118.5 . .
C4 C5 H5 118.5 . .
N2 C6 H6 117.9 . .
N2 C6 C7 124.3(6) . .
C7 C6 H6 117.9 . .
C6 C7 H7 121.0 . .
C8 C7 C6 118.1(6) . .
C8 C7 H7 121.0 . .
C7 C8 C17 122.7(5) . .
C9 C8 C7 117.8(5) . .
C9 C8 C17 119.4(5) . .
C8 C9 H9 120.0 . .
C8 C9 C10 119.9(6) . .
C10 C9 H9 120.0 . .
N2 C10 C9 122.9(6) . .
N2 C10 H10 118.5 . .
C9 C10 H10 118.5 . .
N3 C11 H11 118.5 . .
N3 C11 C12 122.9(5) . .
C12 C11 H11 118.5 . .
C11 C12 H12 120.4 . .
C11 C12 C13 119.3(5) . .
C13 C12 H12 120.4 . .
C12 C13 C18 120.3(5) . .
C14 C13 C12 117.9(5) . .
C14 C13 C18 121.8(5) . .
C13 C14 H14 120.2 . .
C15 C14 C13 119.6(5) . .
C15 C14 H14 120.2 . .
N3 C15 C14 122.3(5) . .
N3 C15 H15 118.8 . .
C14 C15 H15 118.8 . .
N4 C16 N6 124.9(5) . .
N4 C16 C3 117.0(5) . .
N6 C16 C3 117.9(5) . .
N4 C17 N5 125.4(5) . .
N4 C17 C8 116.9(5) . .
N5 C17 C8 117.6(5) . .
N5 C18 C13 118.0(4) . .
N6 C18 N5 125.4(5) . .
N6 C18 C13 116.5(5) . .
N7 C19 H19 117.8 . .
N7 C19 C20 124.3(7) . .
C20 C19 H19 117.8 . .
C19 C20 H20 120.4 . .
C19 C20 C21 119.3(7) . .
C21 C20 H20 120.4 . .
C20 C21 C22 117.6(6) . .
C20 C21 C34 121.2(6) . .
C22 C21 C34 121.2(5) . .
C21 C22 H22 120.2 . .
C21 C22 C23 119.5(6) . .
C23 C22 H22 120.2 . .
N7 C23 C22 122.7(6) . .
N7 C23 H23 118.6 . .
C22 C23 H23 118.6 . .
N8 C24 H24 118.6 . .
N8 C24 C25 122.8(6) . .
C25 C24 H24 118.6 . .
C24 C25 H25 120.4 . .
C24 C25 C26 119.1(5) . .
C26 C25 H25 120.4 . .
C25 C26 C27 117.8(6) . .
C25 C26 C35 120.7(5) . .
C27 C26 C35 121.4(6) . .
C26 C27 H27 120.4 . .
C28 C27 C26 119.3(6) . .
C28 C27 H27 120.4 . .
N8 C28 C27 123.7(6) . .
N8 C28 H28 118.1 . .
C27 C28 H28 118.1 . .
N9 C29 H29 118.8 . .
N9 C29 C30 122.5(6) . .
C30 C29 H29 118.8 . .
C29 C30 H30 120.8 . .
C29 C30 C31 118.4(6) . .
C31 C30 H30 120.8 . .
C30 C31 C36 120.7(5) . .
C32 C31 C30 119.8(5) . .
C32 C31 C36 119.5(5) . .
C31 C32 H32 121.5 . .
C31 C32 C33 117.1(6) . .
C33 C32 H32 121.5 . .
N9 C33 C32 123.1(6) . .
N9 C33 H33 118.5 . .
C32 C33 H33 118.5 . .
N10 C34 C21 117.5(5) . .
N12 C34 N10 125.5(5) . .
N12 C34 C21 117.0(5) . .
N10 C35 C26 117.7(5) . .
N11 C35 N10 125.4(5) . .
N11 C35 C26 116.9(5) . .
N11 C36 C31 117.1(5) . .
N12 C36 N11 125.4(5) . .
N12 C36 C31 117.4(5) . .
C38 C37 H37 117.6 . .
C42 C37 H37 117.6 . .
C42 C37 C38 124.9(18) . .
C37 C38 H38 122.1 . .
C39 C38 C37 115.8(18) . .
C39 C38 H38 122.1 . .
C38 C39 H39 120.3 . .
C38 C39 C40 119.3(17) . .
C40 C39 H39 120.3 . .
C39 C40 H40 120.1 . .
C39 C40 C41 119.9(19) . .
C41 C40 H40 120.1 . .
C40 C41 H41 119.6 . .
C42 C41 C40 120.8(18) . .
C42 C41 H41 119.6 . .
C37 C42 C41 117.6(17) . .
C37 C42 C43 128.1(17) . .
C41 C42 C43 114.3(15) . .
C42 C43 H43 115.5 . .
C44 C43 C42 128.9(15) . .
C44 C43 H43 115.5 . .
C43 C44 H44 115.8 . .
C43 C44 C45 128.3(15) . .
C45 C44 H44 115.8 . .
C46 C45 C44 118.9(16) . .
C50 C45 C44 122.2(17) . .
C50 C45 C46 118.4(16) . .
C45 C46 H46 119.8 . .
C47 C46 C45 120.5(17) . .
C47 C46 H46 119.8 . .
C46 C47 H47 122.1 . .
C48 C47 C46 115.8(18) . .
C48 C47 H47 122.1 . .
C47 C48 H48 117.6 . .
C47 C48 C49 124.7(18) . .
C49 C48 H48 117.6 . .
C48 C49 H49 120.6 . .
C50 C49 C48 119(2) . .
C50 C49 H49 120.6 . .
C45 C50 H50 120.1 . .
C49 C50 C45 120(2) . .
C49 C50 H50 120.1 . .
C38A C37A H37A 117.9 . .
C42A C37A H37A 117.9 . .
C42A C37A C38A 124.2(19) . .
C37A C38A H38A 122.3 . .
C39A C38A C37A 115.4(18) . .
C39A C38A H38A 122.3 . .
C38A C39A H39A 120.0 . .
C38A C39A C40A 119.9(18) . .
C40A C39A H39A 120.0 . .
C39A C40A H40A 120.3 . .
C39A C40A C41A 119.3(18) . .
C41A C40A H40A 120.3 . .
C40A C41A H41A 119.6 . .
C42A C41A C40A 120.8(19) . .
C42A C41A H41A 119.6 . .
C37A C42A C41A 117.3(18) . .
C37A C42A C43A 127.6(18) . .
C41A C42A C43A 113.5(18) . .
C42A C43A H43A 115.3 . .
C44A C43A C42A 129.4(16) . .
C44A C43A H43A 115.3 . .
C43A C44A H44A 114.7 . .
C43A C44A C45A 130.6(17) . .
C45A C44A H44A 114.7 . .
C46A C45A C44A 118.2(17) . .
C50A C45A C44A 122.9(17) . .
C50A C45A C46A 118.9(16) . .
C45A C46A H46A 119.5 . .
C47A C46A C45A 121.0(18) . .
C47A C46A H46A 119.5 . .
C46A C47A H47A 122.5 . .
C48A C47A C46A 114.9(19) . .
C48A C47A H47A 122.5 . .
C47A C48A H48A 117.4 . .
C47A C48A C49A 125.1(19) . .
C49A C48A H48A 117.4 . .
C48A C49A H49A 120.4 . .
C50A C49A C48A 119(2) . .
C50A C49A H49A 120.4 . .
C45A C50A H50A 120.0 . .
C49A C50A C45A 120.0(19) . .
C49A C50A H50A 120.0 . .
C52 C51 H51 118.4 . .
C56 C51 H51 118.4 . .
C56 C51 C52 123.2(17) . .
C51 C52 H52 122.1 . .
C53 C52 C51 115.8(16) . .
C53 C52 H52 122.1 . .
C52 C53 H53 119.5 . .
C52 C53 C54 121.0(16) . .
C54 C53 H53 119.5 . .
C53 C54 H54 120.5 . .
C53 C54 C55 119.1(16) . .
C55 C54 H54 120.5 . .
C54 C55 H55 119.8 . .
C56 C55 C54 120.3(16) . .
C56 C55 H55 119.8 . .
C51 C56 C55 119.8(16) . .
C51 C56 C57 127.0(16) . .
C55 C56 C57 113.1(15) . .
C56 C57 H57 116.8 . .
C58 C57 C56 126.4(16) . .
C58 C57 H57 116.8 . .
C57 C58 H58 113.9 . .
C57 C58 C59 132.2(17) . .
C59 C58 H58 113.9 . .
C60 C59 C58 117.5(14) . .
C64 C59 C58 122.4(14) . .
C64 C59 C60 119.9(14) . .
C59 C60 H60 119.5 . .
C61 C60 C59 120.9(16) . .
C61 C60 H60 119.5 . .
C60 C61 H61 122.8 . .
C62 C61 C60 114.4(17) . .
C62 C61 H61 122.8 . .
C61 C62 H62 117.3 . .
C61 C62 C63 125.5(18) . .
C63 C62 H62 117.3 . .
C62 C63 H63 120.3 . .
C64 C63 C62 119.4(19) . .
C64 C63 H63 120.3 . .
C59 C64 H64 120.7 . .
C63 C64 C59 118.7(17) . .
C63 C64 H64 120.7 . .
C66 C65 H65 117.7 . .
C70 C65 H65 117.7 . .
C70 C65 C66 124.5(17) . .
C65 C66 H66 122.6 . .
C67 C66 C65 114.9(15) . .
C67 C66 H66 122.6 . .
C66 C67 H67 119.2 . .
C66 C67 C68 121.7(14) . .
C68 C67 H67 119.2 . .
C67 C68 H68 120.4 . .
C67 C68 C69 119.2(15) . .
C69 C68 H68 120.4 . .
C68 C69 H69 119.8 . .
C70 C69 C68 120.4(16) . .
C70 C69 H69 119.8 . .
C65 C70 C69 118.9(15) . .
C65 C70 C71 126.9(16) . .
C69 C70 C71 113.4(15) . .
C70 C71 H71 115.6 . .
C72 C71 C70 128.7(18) . .
C72 C71 H71 115.6 . .
C71 C72 H72 115.3 . .
C71 C72 C73 129.5(18) . .
C73 C72 H72 115.3 . .
C74 C73 C72 117.3(16) . .
C78 C73 C72 122.0(16) . .
C78 C73 C74 120.3(15) . .
C73 C74 H74 120.4 . .
C75 C74 C73 119.2(18) . .
C75 C74 H74 120.4 . .
C74 C75 H75 123.5 . .
C76 C75 C74 113.0(19) . .
C76 C75 H75 123.5 . .
C75 C76 H76 116.4 . .
C75 C76 C77 127.2(19) . .
C77 C76 H76 116.4 . .
C76 C77 H77 121.4 . .
C78 C77 C76 117(2) . .
C78 C77 H77 121.4 . .
C73 C78 H78 119.9 . .
C77 C78 C73 120.2(19) . .
C77 C78 H78 119.9 . .
C66A C65A H65A 118.4 . .
C70A C65A H65A 118.4 . .
C70A C65A C66A 123(2) . .
C65A C66A H66A 122.3 . .
C67A C66A C65A 115.4(19) . .
C67A C66A H66A 122.3 . .
C66A C67A H67A 119.9 . .
C66A C67A C68A 120(2) . .
C68A C67A H67A 119.9 . .
C67A C68A H68A 120.3 . .
C67A C68A C69A 119(2) . .
C69A C68A H68A 120.3 . .
C68A C69A H69A 119.6 . .
C70A C69A C68A 121(2) . .
C70A C69A H69A 119.6 . .
C65A C70A C69A 118.0(18) . .
C65A C70A C71A 128(2) . .
C69A C70A C71A 113.5(18) . .
C70A C71A H71A 115.5 . .
C72A C71A C70A 129(2) . .
C72A C71A H71A 115.5 . .
C71A C72A H72A 114.4 . .
C71A C72A C73A 131(2) . .
C73A C72A H72A 114.4 . .
C74A C73A C72A 117.7(18) . .
C78A C73A C72A 123.0(18) . .
C78A C73A C74A 119.3(17) . .
C73A C74A H74A 119.6 . .
C75A C74A C73A 121(2) . .
C75A C74A H74A 119.6 . .
C74A C75A H75A 122.7 . .
C76A C75A C74A 114.6(19) . .
C76A C75A H75A 122.7 . .
C75A C76A H76A 117.4 . .
C75A C76A C77A 125(2) . .
C77A C76A H76A 117.4 . .
C76A C77A H77A 120.9 . .
C78A C77A C76A 118(2) . .
C78A C77A H77A 120.9 . .
C73A C78A H78A 120.5 . .
C77A C78A C73A 119(2) . .
C77A C78A H78A 120.5 . .

loop_
_geom_bond_atom_site_label_1
_geom_bond_atom_site_label_2
_geom_bond_distance
_geom_bond_site_symmetry_2
Zn1 I1 2.565(6) .
Zn1 I2 2.612(6) .
Zn1 N2 2.053(6) .
Zn1 N7 2.070(6) .
Zn1A I1A 2.60(3) .
Zn1A I2A 2.25(3) .
Zn1A N2 2.25(2) .
Zn1A N7 2.063(16) .
Zn2 I3 2.5592(8) .
Zn2 I4 2.5471(9) .
Zn2 N3 2.070(5) 3_445
Zn2 N8 2.071(5) .
Zn3 I5 2.510(9) .
Zn3 I6 2.549(8) .
Zn3 N1 2.086(8) 6_566
Zn3 N9 2.191(8) .
Zn3A I5A 2.5390(14) .
Zn3A I6A 2.5564(14) .
Zn3A N1 2.089(5) 6_566
Zn3A N9 2.085(5) .
N1 Zn3 2.086(8) 6_565
N1 Zn3A 2.089(5) 6_565
N1 C1 1.344(8) .
N1 C5 1.339(8) .
N2 C6 1.327(8) .
N2 C10 1.319(8) .
N3 Zn2 2.070(5) 3
N3 C11 1.347(8) .
N3 C15 1.347(8) .
N4 C16 1.341(7) .
N4 C17 1.336(7) .
N5 C17 1.363(7) .
N5 C18 1.349(7) .
N6 C16 1.342(7) .
N6 C18 1.337(7) .
N7 C19 1.329(10) .
N7 C23 1.338(9) .
N8 C24 1.343(8) .
N8 C28 1.337(9) .
N9 C29 1.329(9) .
N9 C33 1.335(9) .
N10 C34 1.349(8) .
N10 C35 1.346(8) .
N11 C35 1.344(7) .
N11 C36 1.348(7) .
N12 C34 1.341(7) .
N12 C36 1.341(8) .
C1 H1 0.9500 .
C1 C2 1.388(8) .
C2 H2 0.9500 .
C2 C3 1.377(8) .
C3 C4 1.406(8) .
C3 C16 1.491(7) .
C4 H4 0.9500 .
C4 C5 1.380(8) .
C5 H5 0.9500 .
C6 H6 0.9500 .
C6 C7 1.391(9) .
C7 H7 0.9500 .
C7 C8 1.382(8) .
C8 C9 1.370(8) .
C8 C17 1.489(7) .
C9 H9 0.9500 .
C9 C10 1.390(9) .
C10 H10 0.9500 .
C11 H11 0.9500 .
C11 C12 1.372(8) .
C12 H12 0.9500 .
C12 C13 1.402(8) .
C13 C14 1.385(8) .
C13 C18 1.482(7) .
C14 H14 0.9500 .
C14 C15 1.385(8) .
C15 H15 0.9500 .
C19 H19 0.9500 .
C19 C20 1.368(12) .
C20 H20 0.9500 .
C20 C21 1.371(10) .
C21 C22 1.378(9) .
C21 C34 1.486(9) .
C22 H22 0.9500 .
C22 C23 1.387(10) .
C23 H23 0.9500 .
C24 H24 0.9500 .
C24 C25 1.386(9) .
C25 H25 0.9500 .
C25 C26 1.387(9) .
C26 C27 1.389(8) .
C26 C35 1.485(8) .
C27 H27 0.9500 .
C27 C28 1.368(10) .
C28 H28 0.9500 .
C29 H29 0.9500 .
C29 C30 1.384(8) .
C30 H30 0.9500 .
C30 C31 1.394(9) .
C31 C32 1.393(9) .
C31 C36 1.496(7) .
C32 H32 0.9500 .
C32 C33 1.396(9) .
C33 H33 0.9500 .
C37 H37 0.9500 .
C37 C38 1.429(17) .
C37 C42 1.328(17) .
C38 H38 0.9500 .
C38 C39 1.365(17) .
C39 H39 0.9500 .
C39 C40 1.383(16) .
C40 H40 0.9500 .
C40 C41 1.401(16) .
C41 H41 0.9500 .
C41 C42 1.344(16) .
C42 C43 1.469(15) .
C43 H43 0.9500 .
C43 C44 1.289(15) .
C44 H44 0.9500 .
C44 C45 1.487(15) .
C45 C46 1.455(17) .
C45 C50 1.449(18) .
C46 H46 0.9500 .
C46 C47 1.413(18) .
C47 H47 0.9500 .
C47 C48 1.403(19) .
C48 H48 0.9500 .
C48 C49 1.426(18) .
C49 H49 0.9500 .
C49 C50 1.336(18) .
C50 H50 0.9500 .
C37A H37A 0.9500 .
C37A C38A 1.432(17) .
C37A C42A 1.330(18) .
C38A H38A 0.9500 .
C38A C39A 1.366(17) .
C39A H39A 0.9500 .
C39A C40A 1.382(16) .
C40A H40A 0.9500 .
C40A C41A 1.400(16) .
C41A H41A 0.9500 .
C41A C42A 1.343(17) .
C42A C43A 1.470(15) .
C43A H43A 0.9500 .
C43A C44A 1.282(16) .
C44A H44A 0.9500 .
C44A C45A 1.485(15) .
C45A C46A 1.453(17) .
C45A C50A 1.448(18) .
C46A H46A 0.9500 .
C46A C47A 1.412(18) .
C47A H47A 0.9500 .
C47A C48A 1.402(19) .
C48A H48A 0.9500 .
C48A C49A 1.425(18) .
C49A H49A 0.9500 .
C49A C50A 1.336(18) .
C50A H50A 0.9500 .
C51 H51 0.9500 .
C51 C52 1.426(16) .
C51 C56 1.326(16) .
C52 H52 0.9500 .
C52 C53 1.363(15) .
C53 H53 0.9500 .
C53 C54 1.381(15) .
C54 H54 0.9500 .
C54 C55 1.400(15) .
C55 H55 0.9500 .
C55 C56 1.338(15) .
C56 C57 1.470(14) .
C57 H57 0.9500 .
C57 C58 1.271(16) .
C58 H58 0.9500 .
C58 C59 1.484(14) .
C59 C60 1.449(15) .
C59 C64 1.445(16) .
C60 H60 0.9500 .
C60 C61 1.408(17) .
C61 H61 0.9500 .
C61 C62 1.404(17) .
C62 H62 0.9500 .
C62 C63 1.421(16) .
C63 H63 0.9500 .
C63 C64 1.340(17) .
C64 H64 0.9500 .
C65 H65 0.9500 .
C65 C66 1.430(16) .
C65 C70 1.326(17) .
C66 H66 0.9500 .
C66 C67 1.361(16) .
C67 H67 0.9500 .
C67 C68 1.381(15) .
C68 H68 0.9500 .
C68 C69 1.403(15) .
C69 H69 0.9500 .
C69 C70 1.343(16) .
C70 C71 1.472(15) .
C71 H71 0.9500 .
C71 C72 1.284(16) .
C72 H72 0.9500 .
C72 C73 1.484(15) .
C73 C74 1.457(17) .
C73 C78 1.447(17) .
C74 H74 0.9500 .
C74 C75 1.420(18) .
C75 H75 0.9500 .
C75 C76 1.403(19) .
C76 H76 0.9500 .
C76 C77 1.426(18) .
C77 H77 0.9500 .
C77 C78 1.331(18) .
C78 H78 0.9500 .
C65A H65A 0.9500 .
C65A C66A 1.431(17) .
C65A C70A 1.330(18) .
C66A H66A 0.9500 .
C66A C67A 1.365(17) .
C67A H67A 0.9500 .
C67A C68A 1.382(16) .
C68A H68A 0.9500 .
C68A C69A 1.400(16) .
C69A H69A 0.9500 .
C69A C70A 1.342(17) .
C70A C71A 1.470(16) .
C71A H71A 0.9500 .
C71A C72A 1.279(17) .
C72A H72A 0.9500 .
C72A C73A 1.485(16) .
C73A C74A 1.454(17) .
C73A C78A 1.448(18) .
C74A H74A 0.9500 .
C74A C75A 1.412(18) .
C75A H75A 0.9500 .
C75A C76A 1.403(19) .
C76A H76A 0.9500 .
C76A C77A 1.426(18) .
C77A H77A 0.9500 .
C77A C78A 1.338(19) .
C78A H78A 0.9500 .

loop_
_geom_torsion_atom_site_label_1
_geom_torsion_atom_site_label_2
_geom_torsion_atom_site_label_3
_geom_torsion_atom_site_label_4
_geom_torsion
_geom_torsion_site_symmetry_1
Zn1 N2 C6 C7 179.5(6) .
Zn1 N2 C10 C9 179.6(7) .
Zn1 N7 C19 C20 176.1(11) .
Zn1 N7 C23 C22 -176.0(6) .
Zn1A N2 C6 C7 178.4(9) .
Zn1A N2 C10 C9 -179.4(9) .
Zn1A N7 C19 C20 170.0(13) .
Zn1A N7 C23 C22 -170.1(10) .
Zn2 N3 C11 C12 -176.4(5) 3
Zn2 N3 C15 C14 176.4(5) 3
Zn2 N8 C24 C25 -179.6(5) .
Zn2 N8 C28 C27 178.3(7) .
Zn3 N1 C1 C2 -165.8(6) 6_565
Zn3 N1 C5 C4 164.8(6) 6_565
Zn3 N9 C29 C30 -174.1(5) .
Zn3 N9 C33 C32 174.7(6) .
Zn3A N1 C1 C2 174.2(6) 6_565
Zn3A N1 C5 C4 -172.9(6) 6_565
Zn3A N9 C29 C30 -179.0(5) .
Zn3A N9 C33 C32 177.6(5) .
N1 C1 C2 C3 -0.2(11) .
N2 C6 C7 C8 1.6(13) .
N3 C11 C12 C13 0.0(11) .
N7 C19 C20 C21 0(2) .
N8 C24 C25 C26 1.2(10) .
N9 C29 C30 C31 1.4(10) .
C1 N1 C5 C4 3.0(11) .
C1 C2 C3 C4 0.9(10) .
C1 C2 C3 C16 -174.2(6) .
C2 C3 C4 C5 0.2(11) .
C2 C3 C16 N4 -6.5(9) .
C2 C3 C16 N6 169.1(6) .
C3 C4 C5 N1 -2.3(12) .
C4 C3 C16 N4 178.5(6) .
C4 C3 C16 N6 -5.8(9) .
C5 N1 C1 C2 -1.8(11) .
C6 N2 C10 C9 0.6(12) .
C6 C7 C8 C9 -0.5(11) .
C6 C7 C8 C17 -177.0(7) .
C7 C8 C9 C10 -0.4(12) .
C7 C8 C17 N4 -174.7(6) .
C7 C8 C17 N5 8.0(8) .
C8 C9 C10 N2 0.3(14) .
C9 C8 C17 N4 8.9(9) .
C9 C8 C17 N5 -168.4(6) .
C10 N2 C6 C7 -1.6(12) .
C11 N3 C15 C14 0.7(10) .
C11 C12 C13 C14 0.8(10) .
C11 C12 C13 C18 -177.7(6) .
C12 C13 C14 C15 -0.9(9) .
C12 C13 C18 N5 -172.0(5) .
C12 C13 C18 N6 10.5(8) .
C13 C14 C15 N3 0.2(10) .
C14 C13 C18 N5 9.5(8) .
C14 C13 C18 N6 -168.0(6) .
C15 N3 C11 C12 -0.8(10) .
C16 N4 C17 N5 4.3(8) .
C16 N4 C17 C8 -172.7(5) .
C16 N6 C18 N5 2.4(8) .
C16 N6 C18 C13 179.7(5) .
C16 C3 C4 C5 175.3(7) .
C17 N4 C16 N6 -2.8(8) .
C17 N4 C16 C3 172.5(5) .
C17 N5 C18 N6 -1.1(8) .
C17 N5 C18 C13 -178.3(5) .
C17 C8 C9 C10 176.2(7) .
C18 N5 C17 N4 -2.6(8) .
C18 N5 C17 C8 174.5(5) .
C18 N6 C16 N4 -0.4(9) .
C18 N6 C16 C3 -175.6(5) .
C18 C13 C14 C15 177.6(6) .
C19 N7 C23 C22 3.9(12) .
C19 C20 C21 C22 3.4(16) .
C19 C20 C21 C34 -177.4(10) .
C20 C21 C22 C23 -3.3(12) .
C20 C21 C34 N10 -21.4(11) .
C20 C21 C34 N12 156.6(8) .
C21 C22 C23 N7 -0.4(12) .
C22 C21 C34 N10 157.8(7) .
C22 C21 C34 N12 -24.3(9) .
C23 N7 C19 C20 -3.8(17) .
C24 N8 C28 C27 -0.8(12) .
C24 C25 C26 C27 -0.4(9) .
C24 C25 C26 C35 -178.0(6) .
C25 C26 C27 C28 -0.9(11) .
C25 C26 C35 N10 -166.9(5) .
C25 C26 C35 N11 14.2(8) .
C26 C27 C28 N8 1.5(13) .
C27 C26 C35 N10 15.6(9) .
C27 C26 C35 N11 -163.4(6) .
C28 N8 C24 C25 -0.6(10) .
C29 N9 C33 C32 -0.6(9) .
C29 C30 C31 C32 -0.8(9) .
C29 C30 C31 C36 180.0(6) .
C30 C31 C32 C33 -0.4(9) .
C30 C31 C36 N11 -157.3(5) .
C30 C31 C36 N12 24.8(8) .
C31 C32 C33 N9 1.1(9) .
C32 C31 C36 N11 23.5(8) .
C32 C31 C36 N12 -154.4(6) .
C33 N9 C29 C30 -0.7(10) .
C34 N10 C35 N11 -5.1(8) .
C34 N10 C35 C26 176.1(5) .
C34 N12 C36 N11 -4.2(8) .
C34 N12 C36 C31 173.5(5) .
C34 C21 C22 C23 177.5(7) .
C35 N10 C34 N12 2.7(9) .
C35 N10 C34 C21 -179.5(5) .
C35 N11 C36 N12 2.2(8) .
C35 N11 C36 C31 -175.6(5) .
C35 C26 C27 C28 176.7(7) .
C36 N11 C35 N10 2.9(8) .
C36 N11 C35 C26 -178.3(5) .
C36 N12 C34 N10 1.6(9) .
C36 N12 C34 C21 -176.2(5) .
C36 C31 C32 C33 178.9(5) .
C37 C38 C39 C40 12(10) .
C37 C42 C43 C44 3(8) .
C38 C37 C42 C41 2(11) .
C38 C37 C42 C43 -177(6) .
C38 C39 C40 C41 -16(10) .
C39 C40 C41 C42 13(7) .
C40 C41 C42 C37 -6(8) .
C40 C41 C42 C43 173(4) .
C41 C42 C43 C44 -176(4) .
C42 C37 C38 C39 -6(10) .
C42 C43 C44 C45 -178(6) .
C43 C44 C45 C46 170(4) .
C43 C44 C45 C50 -1(7) .
C44 C45 C46 C47 179(4) .
C44 C45 C50 C49 -171(6) .
C45 C46 C47 C48 0(8) .
C46 C45 C50 C49 17(8) .
C46 C47 C48 C49 2(13) .
C47 C48 C49 C50 6(13) .
C48 C49 C50 C45 -15(9) .
C50 C45 C46 C47 -9(7) .
C37A C38A C39A C40A -15(10) .
C37A C42A C43A C44A 3(8) .
C38A C37A C42A C41A 6(9) .
C38A C37A C42A C43A 171(6) .
C38A C39A C40A C41A 5(12) .
C39A C40A C41A C42A 12(10) .
C40A C41A C42A C37A -17(9) .
C40A C41A C42A C43A 176(6) .
C41A C42A C43A C44A 168(5) .
C42A C37A C38A C39A 10(9) .
C42A C43A C44A C45A 174(7) .
C43A C44A C45A C46A -178(5) .
C43A C44A C45A C50A 1(9) .
C44A C45A C46A C47A -173(6) .
C44A C45A C50A C49A 174(7) .
C45A C46A C47A C48A -8(10) .
C46A C45A C50A C49A -7(10) .
C46A C47A C48A C49A 8(16) .
C47A C48A C49A C50A -7(17) .
C48A C49A C50A C45A 6(12) .
C50A C45A C46A C47A 8(9) .
C51 C52 C53 C54 8(4) .
C51 C56 C57 C58 1(4) .
C52 C51 C56 C55 -3(4) .
C52 C51 C56 C57 -180(2) .
C52 C53 C54 C55 -10(4) .
C53 C54 C55 C56 5(3) .
C54 C55 C56 C51 2(3) .
C54 C55 C56 C57 178.6(16) .
C55 C56 C57 C58 -175.4(19) .
C56 C51 C52 C53 -2(4) .
C56 C57 C58 C59 -179.3(17) .
C57 C58 C59 C60 171(2) .
C57 C58 C59 C64 -15(3) .
C58 C59 C60 C61 178(2) .
C58 C59 C64 C63 175.4(18) .
C59 C60 C61 C62 6(4) .
C60 C59 C64 C63 -11(3) .
C60 C61 C62 C63 -10(4) .
C61 C62 C63 C64 3(4) .
C62 C63 C64 C59 7(3) .
C64 C59 C60 C61 4(3) .
C65 C66 C67 C68 -7(3) .
C65 C70 C71 C72 -6(7) .
C66 C65 C70 C69 -3(4) .
C66 C65 C70 C71 166(3) .
C66 C67 C68 C69 9(3) .
C67 C68 C69 C70 -7(3) .
C68 C69 C70 C65 4(3) .
C68 C69 C70 C71 -166(3) .
C69 C70 C71 C72 163(5) .
C70 C65 C66 C67 4(3) .
C70 C71 C72 C73 166(3) .
C71 C72 C73 C74 160(5) .
C71 C72 C73 C78 -13(7) .
C72 C73 C74 C75 -164(3) .
C72 C73 C78 C77 177(3) .
C73 C74 C75 C76 -18(5) .
C74 C73 C78 C77 4(5) .
C74 C75 C76 C77 19(6) .
C75 C76 C77 C78 -7(7) .
C76 C77 C78 C73 -5(5) .
C78 C73 C74 C75 9(5) .
C65A C66A C67A C68A -14(12) .
C65A C70A C71A C72A 19(16) .
C66A C65A C70A C69A -17(11) .
C66A C65A C70A C71A 156(15) .
C66A C67A C68A C69A 10(17) .
C67A C68A C69A C70A -9(18) .
C68A C69A C70A C65A 12(13) .
C68A C69A C70A C71A -162(14) .
C69A C70A C71A C72A -168(9) .
C70A C65A C66A C67A 18(11) .
C70A C71A C72A C73A 174(23) .
C71A C72A C73A C74A 176(10) .
C71A C72A C73A C78A -1(19) .
C72A C73A C74A C75A -174(17) .
C72A C73A C78A C77A -173(14) .
C73A C74A C75A C76A -6(22) .
C74A C73A C78A C77A 9(15) .
C74A C75A C76A C77A -5(22) .
C75A C76A C77A C78A 18(15) .
C76A C77A C78A C73A -19(11) .
C78A C73A C74A C75A 4(18) .
